data_7159115
loop_
_publ_author_name
'Suwasia, Sonam'
'Venkataramani, Sugumar'
'Babu, Srinivasarao Arulananda'

_publ_section_title
;
 Pd(II)-catalyzed coupling of C-H bonds of carboxamides with
 iodoazobenzenes toward modified azobenzenes.
;
_journal_issue 8
_journal_name_full 'Organic &amp; biomolecular chemistry'
_journal_page_first 1793
_journal_page_last 1813
_journal_paper_doi 10.1039/d2ob02322a
_journal_volume 21
_journal_year 2023
_chemical_formula_moiety 'C30 H24 N4 O'
_chemical_formula_sum 'C30 H24 N4 O'
_chemical_formula_weight 456.53
_chemical_name_systematic C30H24N4O
_space_group_crystal_system monoclinic
_space_group_IT_number 14
_space_group_name_Hall '-P 2ybc'
_space_group_name_H-M_alt 'P 1 21/c 1'
_atom_sites_solution_hydrogens geom
_atom_sites_solution_primary dual
_audit_creation_date 2022-12-08
_audit_creation_method
;
Olex2 1.3
(compiled 2020.11.12 svn.r5f609507 for OlexSys, GUI svn.r6408)
;
_audit_update_record
;
2022-12-27 deposited with the CCDC.	2023-01-24 downloaded from the CCDC.
;
_cell_angle_alpha 90
_cell_angle_beta 101.917(14)
_cell_angle_gamma 90
_cell_formula_units_Z 4
_cell_length_a 15.231(2)
_cell_length_b 8.7746(10)
_cell_length_c 18.051(3)
_cell_measurement_reflns_used 1169
_cell_measurement_temperature 298.0
_cell_measurement_theta_max 18.9390
_cell_measurement_theta_min 2.6170
_cell_volume 2360.4(6)
_computing_cell_refinement 'CrystalClear-SM Expert 2.0 r7 (Rigaku, 2011)'
_computing_data_collection 'CrystalClear-SM Expert 2.0 r7 (Rigaku, 2011)'
_computing_data_reduction 'CrystalClear-SM Expert 2.0 r7 (Rigaku, 2011)'
_computing_molecular_graphics 'Olex2 1.3 (Dolomanov et al., 2009)'
_computing_publication_material 'Olex2 1.3 (Dolomanov et al., 2009)'
_computing_structure_refinement 'XL  (Sheldrick, 2008)'
_computing_structure_solution 'SHELXT 2014/5 (Sheldrick, 2014)'
_diffrn_ambient_temperature 298.0
_diffrn_detector CCD
_diffrn_detector_area_resol_mean 28.5714
_diffrn_detector_type 'CCD plate'
_diffrn_measured_fraction_theta_full 0.999
_diffrn_measured_fraction_theta_max 0.931
_diffrn_measurement_details
;
List of Runs (angles in degrees, time in seconds):

  # Type    Start    End  Width  t~exp~   \w     \q     \k     \f   Frames
#--------------------------------------------------------------------------
  1  \w    -69.00 120.00   0.30    5.00    --   29.89  54.00-180.00  630
  2  \w    -69.00 120.00   0.30    5.00    --   29.89  54.00-150.00  630
  3  \w    -69.00  27.00   0.30    5.00    --   29.89  54.00   0.00  320
;
_diffrn_measurement_device 'two-circle diffractometer'
_diffrn_measurement_device_type 'XtaLAB Mini (ROW)'
_diffrn_measurement_method '\w scans'
_diffrn_orient_matrix_type 'CrysAlisPro convention (1999,Acta A55,543-557)'
_diffrn_orient_matrix_UB_11 0.0288347000
_diffrn_orient_matrix_UB_12 -0.0274403000
_diffrn_orient_matrix_UB_13 0.0332794000
_diffrn_orient_matrix_UB_21 -0.0352100000
_diffrn_orient_matrix_UB_22 0.0076511000
_diffrn_orient_matrix_UB_23 0.0200910000
_diffrn_orient_matrix_UB_31 -0.0139604000
_diffrn_orient_matrix_UB_32 -0.0756228000
_diffrn_orient_matrix_UB_33 -0.0100710000
_diffrn_radiation_collimation 0.3
_diffrn_radiation_monochromator graphite
_diffrn_radiation_probe x-ray
_diffrn_radiation_type MoK\a
_diffrn_radiation_wavelength 0.71073
_diffrn_reflns_av_R_equivalents 0.0963
_diffrn_reflns_av_unetI/netI 0.1272
_diffrn_reflns_Laue_measured_fraction_full 0.999
_diffrn_reflns_Laue_measured_fraction_max 0.931
_diffrn_reflns_limit_h_max 21
_diffrn_reflns_limit_h_min -20
_diffrn_reflns_limit_k_max 12
_diffrn_reflns_limit_k_min -11
_diffrn_reflns_limit_l_max 26
_diffrn_reflns_limit_l_min -19
_diffrn_reflns_number 27642
_diffrn_reflns_point_group_measured_fraction_full 0.999
_diffrn_reflns_point_group_measured_fraction_max 0.931
_diffrn_reflns_theta_full 25.242
_diffrn_reflns_theta_max 32.867
_diffrn_reflns_theta_min 2.592
_diffrn_source 'fine-focus sealed X-ray tube'
_diffrn_source_type 'Rigaku (Mo) X-ray Source'
_exptl_absorpt_coefficient_mu 0.080
_exptl_absorpt_correction_T_max 1.00000
_exptl_absorpt_correction_T_min 0.29096
_exptl_absorpt_correction_type multi-scan
_exptl_absorpt_process_details
;
CrysAlisPro 1.171.39.35c (Rigaku Oxford Diffraction, 2017)
Empirical absorption correction using spherical harmonics,
 implemented in SCALE3 ABSPACK scaling algorithm.
;
_exptl_crystal_colour 'clear dark brown'
_exptl_crystal_colour_lustre clear
_exptl_crystal_colour_modifier dark
_exptl_crystal_colour_primary brown
_exptl_crystal_density_diffrn 1.285
_exptl_crystal_description block
_exptl_crystal_F_000 960
_exptl_crystal_size_max 0.3
_exptl_crystal_size_mid 0.3
_exptl_crystal_size_min 0.3
_refine_diff_density_max 0.478
_refine_diff_density_min -0.191
_refine_diff_density_rms 0.073
_refine_ls_extinction_method none
_refine_ls_goodness_of_fit_ref 0.928
_refine_ls_hydrogen_treatment constr
_refine_ls_matrix_type full
_refine_ls_number_parameters 316
_refine_ls_number_reflns 8213
_refine_ls_number_restraints 0
_refine_ls_restrained_S_all 0.928
_refine_ls_R_factor_all 0.3211
_refine_ls_R_factor_gt 0.1101
_refine_ls_shift/su_max 0.000
_refine_ls_shift/su_mean 0.000
_refine_ls_structure_factor_coef Fsqd
_refine_ls_weighting_details 'w=1/[\s^2^(Fo^2^)+(0.1863P)^2^] where P=(Fo^2^+2Fc^2^)/3'
_refine_ls_weighting_scheme calc
_refine_ls_wR_factor_gt 0.2698
_refine_ls_wR_factor_ref 0.4230
_reflns_Friedel_coverage 0.000
_reflns_number_gt 1931
_reflns_number_total 8213
_reflns_threshold_expression 'I > 2\s(I)'
_cod_data_source_file d2ob02322a2.cif
_cod_data_source_block ss_305
_cod_depositor_comments 'Adding full bibliography for 7159115.cif.'
_cod_original_cell_volume 2360.5(6)
_cod_database_code 7159115
_shelx_shelxl_version_number 2014/7
_shelx_space_group_comment
;
The symmetry employed for this shelxl refinement is uniquely defined
by the following loop, which should always be used as a source of
symmetry information in preference to the above space-group names.
They are only intended as comments.
;
_reflns_odcompleteness_completeness 99.84
_reflns_odcompleteness_iscentric 1
_reflns_odcompleteness_theta 24.97
_olex2_refinement_description
;
1. Fixed Uiso
 At 1.2 times of:
  All C(H) groups, All C(H,H) groups, All N(H) groups
2.a Ternary CH refined with riding coordinates:
 C3(H3A)
2.b Secondary CH2 refined with riding coordinates:
 C2(H2A,H2B)
2.c Aromatic/amide H refined with riding coordinates:
 N3(H3), C23(H23), C14(H14), C15(H15), C25(H25), C9(H9), C28(H28), C26(H26),
 C24(H24), C11(H11), C27(H27), C12(H12), C17(H17), C5(H5), C21(H21), C7(H7),
 C18(H18), C20(H20), C19(H19), C8(H8), C6(H6)
;
_olex2_submission_original_sample_id 'ss 305'
_olex2_submission_special_instructions 'No special instructions were received'
_oxdiff_exptl_absorpt_empirical_details
;
Empirical correction (ABSPACK) includes:
- Absorption correction using spherical harmonics
- Frame scaling
;
_oxdiff_exptl_absorpt_empirical_full_max 1.867
_oxdiff_exptl_absorpt_empirical_full_min 0.535

loop_
_space_group_symop_operation_xyz
'x, y, z'
'-x, y+1/2, -z+1/2'
'-x, -y, -z'
'x, -y-1/2, z-1/2'

loop_
_atom_site_label
_atom_site_type_symbol
_atom_site_fract_x
_atom_site_fract_y
_atom_site_fract_z
_atom_site_U_iso_or_equiv
_atom_site_adp_type
_atom_site_occupancy
_atom_site_site_symmetry_order
_atom_site_calc_flag
_atom_site_refinement_flags_posn
_atom_site_refinement_flags_adp
_atom_site_refinement_flags_occupancy
_atom_site_disorder_assembly
_atom_site_disorder_group
N3 N 0.1462(2) 0.2923(3) 0.90122(19) 0.0776(9) Uani 1 1 d . . . . .
H3 H 0.1902 0.3552 0.9055 0.093 Uiso 1 1 calc R U . . .
N4 N 0.1961(2) 0.5054(4) 1.00341(19) 0.0780(9) Uani 1 1 d . . . . .
O1 O 0.0706(2) 0.1136(4) 0.8238(2) 0.1124(12) Uani 1 1 d . . . . .
N1 N 0.3703(3) 0.3596(4) 0.4899(2) 0.0906(11) Uani 1 1 d . . . . .
N2 N 0.4320(3) 0.2674(4) 0.4919(2) 0.0916(11) Uani 1 1 d . . . . .
C22 C 0.0988(2) 0.2985(4) 0.9597(2) 0.0683(10) Uani 1 1 d . . . . .
C29 C 0.1291(2) 0.4140(4) 1.0159(2) 0.0679(10) Uani 1 1 d . . . . .
C10 C 0.2422(3) 0.3537(4) 0.6770(2) 0.0719(11) Uani 1 1 d . . . . .
C13 C 0.3301(3) 0.3505(5) 0.5556(2) 0.0790(11) Uani 1 1 d . . . . .
C4 C 0.2185(3) 0.5091(4) 0.7870(2) 0.0740(11) Uani 1 1 d . . . . .
C30 C 0.0882(3) 0.4287(4) 1.0786(2) 0.0748(11) Uani 1 1 d . . . . .
C3 C 0.1931(3) 0.3613(4) 0.7420(2) 0.0773(11) Uani 1 1 d . . . . .
H3A H 0.1291 0.3691 0.7191 0.093 Uiso 1 1 calc R U . . .
C23 C 0.0295(3) 0.2050(4) 0.9687(3) 0.0788(11) Uani 1 1 d . . . . .
H23 H 0.0090 0.1301 0.9328 0.095 Uiso 1 1 calc R U . . .
C1 C 0.1337(3) 0.2031(4) 0.8391(3) 0.0814(12) Uani 1 1 d . . . . .
C14 C 0.2569(3) 0.4401(5) 0.5543(3) 0.0834(12) Uani 1 1 d . . . . .
H14 H 0.2362 0.5018 0.5124 0.100 Uiso 1 1 calc R U . . .
C15 C 0.2133(3) 0.4411(5) 0.6136(3) 0.0820(12) Uani 1 1 d . . . . .
H15 H 0.1629 0.5025 0.6108 0.098 Uiso 1 1 calc R U . . .
C25 C 0.0168(3) 0.3288(5) 1.0849(3) 0.0886(13) Uani 1 1 d . . . . .
H25 H -0.0112 0.3372 1.1259 0.106 Uiso 1 1 calc R U . . .
C9 C 0.1560(3) 0.6237(4) 0.7841(2) 0.0823(12) Uani 1 1 d . . . . .
H9 H 0.0983 0.6092 0.7557 0.099 Uiso 1 1 calc R U . . .
C28 C 0.2241(3) 0.6142(5) 1.0538(3) 0.0855(12) Uani 1 1 d . . . . .
H28 H 0.2692 0.6796 1.0456 0.103 Uiso 1 1 calc R U . . .
C26 C 0.1207(3) 0.5448(5) 1.1305(3) 0.0887(13) Uani 1 1 d . . . . .
H26 H 0.0957 0.5597 1.1728 0.106 Uiso 1 1 calc R U . . .
C24 C -0.0105(3) 0.2214(5) 1.0315(3) 0.0872(13) Uani 1 1 d . . . . .
H24 H -0.0572 0.1565 1.0365 0.105 Uiso 1 1 calc R U . . .
C11 C 0.3176(3) 0.2612(5) 0.6793(3) 0.0889(13) Uani 1 1 d . . . . .
H11 H 0.3386 0.2004 0.7214 0.107 Uiso 1 1 calc R U . . .
C2 C 0.2041(3) 0.2192(5) 0.7904(3) 0.0874(13) Uani 1 1 d . . . . .
H2A H 0.2632 0.2204 0.8232 0.105 Uiso 1 1 calc R U . . .
H2B H 0.2009 0.1307 0.7577 0.105 Uiso 1 1 calc R U . . .
C27 C 0.1885(3) 0.6349(5) 1.1188(3) 0.0907(13) Uani 1 1 d . . . . .
H27 H 0.2115 0.7103 1.1537 0.109 Uiso 1 1 calc R U . . .
C16 C 0.4740(3) 0.2831(6) 0.4255(3) 0.0841(12) Uani 1 1 d . . . . .
C12 C 0.3614(3) 0.2601(5) 0.6186(3) 0.0899(13) Uani 1 1 d . . . . .
H12 H 0.4116 0.1987 0.6204 0.108 Uiso 1 1 calc R U . . .
C17 C 0.5226(3) 0.1618(5) 0.4109(3) 0.0900(13) Uani 1 1 d . . . . .
H17 H 0.5270 0.0760 0.4417 0.108 Uiso 1 1 calc R U . . .
C5 C 0.3027(3) 0.5312(5) 0.8289(3) 0.0900(13) Uani 1 1 d . . . . .
H5 H 0.3454 0.4545 0.8313 0.108 Uiso 1 1 calc R U . . .
C21 C 0.4677(3) 0.4119(6) 0.3807(3) 0.0984(14) Uani 1 1 d . . . . .
H21 H 0.4342 0.4955 0.3902 0.118 Uiso 1 1 calc R U . . .
C7 C 0.2633(5) 0.7778(6) 0.8641(3) 0.1148(19) Uani 1 1 d . . . . .
H7 H 0.2791 0.8685 0.8901 0.138 Uiso 1 1 calc R U . . .
C18 C 0.5655(3) 0.1640(7) 0.3511(3) 0.1028(15) Uani 1 1 d . . . . .
H18 H 0.5983 0.0795 0.3414 0.123 Uiso 1 1 calc R U . . .
C20 C 0.5126(4) 0.4135(7) 0.3213(3) 0.1054(16) Uani 1 1 d . . . . .
H20 H 0.5103 0.5000 0.2912 0.127 Uiso 1 1 calc R U . . .
C19 C 0.5606(4) 0.2875(7) 0.3064(3) 0.1051(16) Uani 1 1 d . . . . .
H19 H 0.5894 0.2882 0.2657 0.126 Uiso 1 1 calc R U . . .
C8 C 0.1769(4) 0.7596(5) 0.8222(3) 0.1031(16) Uani 1 1 d . . . . .
H8 H 0.1343 0.8364 0.8199 0.124 Uiso 1 1 calc R U . . .
C6 C 0.3259(4) 0.6643(7) 0.8678(3) 0.1097(17) Uani 1 1 d . . . . .
H6 H 0.3836 0.6775 0.8964 0.132 Uiso 1 1 calc R U . . .

loop_
_atom_site_aniso_label
_atom_site_aniso_U_11
_atom_site_aniso_U_22
_atom_site_aniso_U_33
_atom_site_aniso_U_23
_atom_site_aniso_U_13
_atom_site_aniso_U_12
N3 0.088(2) 0.0722(19) 0.075(2) -0.0028(17) 0.0219(19) -0.0185(18)
N4 0.082(2) 0.076(2) 0.074(2) 0.0000(17) 0.0113(18) -0.0034(18)
O1 0.114(2) 0.104(2) 0.121(3) -0.035(2) 0.029(2) -0.036(2)
N1 0.090(3) 0.083(2) 0.096(3) -0.007(2) 0.011(2) -0.001(2)
N2 0.087(2) 0.092(3) 0.095(3) -0.001(2) 0.016(2) 0.002(2)
C22 0.069(2) 0.066(2) 0.070(3) 0.0075(19) 0.015(2) -0.0020(19)
C29 0.065(2) 0.064(2) 0.074(3) 0.0097(19) 0.012(2) 0.0018(19)
C10 0.072(2) 0.062(2) 0.081(3) -0.013(2) 0.014(2) -0.0084(19)
C13 0.096(3) 0.076(3) 0.067(3) -0.011(2) 0.021(2) -0.013(2)
C4 0.082(3) 0.064(2) 0.078(3) -0.0005(19) 0.022(2) -0.004(2)
C30 0.072(2) 0.076(2) 0.078(3) 0.013(2) 0.020(2) 0.022(2)
C3 0.086(3) 0.068(2) 0.079(3) -0.006(2) 0.019(2) 0.002(2)
C23 0.074(2) 0.071(2) 0.092(3) 0.008(2) 0.018(2) -0.002(2)
C1 0.094(3) 0.063(2) 0.085(3) -0.002(2) 0.015(3) -0.007(2)
C14 0.091(3) 0.077(3) 0.082(3) 0.000(2) 0.016(2) 0.006(2)
C15 0.082(3) 0.075(3) 0.087(3) -0.001(2) 0.012(2) 0.006(2)
C25 0.084(3) 0.088(3) 0.102(4) 0.028(3) 0.038(3) 0.017(2)
C9 0.097(3) 0.068(2) 0.085(3) 0.005(2) 0.028(2) 0.006(2)
C28 0.086(3) 0.089(3) 0.080(3) -0.006(2) 0.012(2) -0.009(2)
C26 0.102(3) 0.093(3) 0.073(3) 0.005(2) 0.022(3) 0.018(3)
C24 0.073(3) 0.077(3) 0.113(4) 0.023(3) 0.022(3) -0.006(2)
C11 0.096(3) 0.090(3) 0.083(3) 0.002(2) 0.023(3) 0.015(3)
C2 0.109(3) 0.074(3) 0.084(3) -0.010(2) 0.032(3) -0.005(2)
C27 0.102(3) 0.083(3) 0.083(3) -0.012(2) 0.011(3) 0.002(3)
C16 0.081(3) 0.095(3) 0.079(3) -0.003(3) 0.022(2) -0.008(3)
C12 0.083(3) 0.092(3) 0.098(4) -0.003(3) 0.027(3) 0.012(2)
C17 0.091(3) 0.097(3) 0.085(3) -0.001(2) 0.026(3) 0.002(3)
C5 0.079(3) 0.093(3) 0.099(3) -0.003(3) 0.020(3) -0.007(2)
C21 0.090(3) 0.104(4) 0.102(4) -0.005(3) 0.021(3) -0.006(3)
C7 0.166(6) 0.086(3) 0.111(4) -0.025(3) 0.071(4) -0.044(4)
C18 0.092(3) 0.124(4) 0.095(4) -0.016(3) 0.025(3) 0.008(3)
C20 0.110(4) 0.104(4) 0.099(4) 0.015(3) 0.013(3) -0.023(3)
C19 0.099(3) 0.132(5) 0.088(4) 0.001(3) 0.028(3) -0.020(4)
C8 0.141(5) 0.071(3) 0.110(4) -0.006(3) 0.057(4) 0.001(3)
C6 0.115(4) 0.125(4) 0.095(4) -0.022(3) 0.033(3) -0.043(4)

loop_
_atom_type_symbol
_atom_type_description
_atom_type_scat_dispersion_real
_atom_type_scat_dispersion_imag
_atom_type_scat_source
C C 0.0033 0.0016 'International Tables Vol C Tables 4.2.6.8 and 6.1.1.4'
H H 0.0000 0.0000 'International Tables Vol C Tables 4.2.6.8 and 6.1.1.4'
N N 0.0061 0.0033 'International Tables Vol C Tables 4.2.6.8 and 6.1.1.4'
O O 0.0106 0.0060 'International Tables Vol C Tables 4.2.6.8 and 6.1.1.4'

loop_
_geom_angle_atom_site_label_1
_geom_angle_atom_site_label_2
_geom_angle_atom_site_label_3
_geom_angle
_geom_angle_site_symmetry_1
_geom_angle_site_symmetry_3
_geom_angle_publ_flag
C22 N3 H3 114.9 . . ?
C1 N3 H3 114.9 . . ?
C1 N3 C22 130.2(3) . . ?
C28 N4 C29 117.3(4) . . ?
N2 N1 C13 112.9(4) . . ?
N1 N2 C16 111.7(4) . . ?
N3 C22 C29 114.8(3) . . ?
C23 C22 N3 126.5(4) . . ?
C23 C22 C29 118.7(4) . . ?
N4 C29 C22 116.3(4) . . ?
N4 C29 C30 123.7(4) . . ?
C30 C29 C22 120.0(4) . . ?
C15 C10 C3 119.7(4) . . ?
C15 C10 C11 118.0(4) . . ?
C11 C10 C3 122.3(4) . . ?
C14 C13 N1 116.0(4) . . ?
C14 C13 C12 119.1(4) . . ?
C12 C13 N1 124.9(4) . . ?
C9 C4 C3 120.0(4) . . ?
C5 C4 C3 121.3(4) . . ?
C5 C4 C9 118.8(4) . . ?
C29 C30 C25 118.8(4) . . ?
C26 C30 C29 116.7(4) . . ?
C26 C30 C25 124.5(4) . . ?
C10 C3 C4 109.6(3) . . ?
C10 C3 H3A 106.5 . . ?
C4 C3 H3A 106.5 . . ?
C2 C3 C10 113.4(3) . . ?
C2 C3 C4 113.9(3) . . ?
C2 C3 H3A 106.5 . . ?
C22 C23 H23 119.7 . . ?
C22 C23 C24 120.5(4) . . ?
C24 C23 H23 119.7 . . ?
N3 C1 C2 115.5(4) . . ?
O1 C1 N3 121.8(4) . . ?
O1 C1 C2 122.7(4) . . ?
C13 C14 H14 119.4 . . ?
C13 C14 C15 121.1(4) . . ?
C15 C14 H14 119.4 . . ?
C10 C15 C14 121.5(4) . . ?
C10 C15 H15 119.2 . . ?
C14 C15 H15 119.2 . . ?
C30 C25 H25 119.9 . . ?
C24 C25 C30 120.1(4) . . ?
C24 C25 H25 119.9 . . ?
C4 C9 H9 119.2 . . ?
C4 C9 C8 121.7(5) . . ?
C8 C9 H9 119.2 . . ?
N4 C28 H28 118.6 . . ?
N4 C28 C27 122.8(4) . . ?
C27 C28 H28 118.6 . . ?
C30 C26 H26 120.1 . . ?
C27 C26 C30 119.7(4) . . ?
C27 C26 H26 120.1 . . ?
C23 C24 H24 119.1 . . ?
C25 C24 C23 121.9(4) . . ?
C25 C24 H24 119.1 . . ?
C10 C11 H11 119.9 . . ?
C12 C11 C10 120.2(4) . . ?
C12 C11 H11 119.9 . . ?
C3 C2 C1 113.7(4) . . ?
C3 C2 H2A 108.8 . . ?
C3 C2 H2B 108.8 . . ?
C1 C2 H2A 108.8 . . ?
C1 C2 H2B 108.8 . . ?
H2A C2 H2B 107.7 . . ?
C28 C27 H27 120.2 . . ?
C26 C27 C28 119.6(4) . . ?
C26 C27 H27 120.2 . . ?
C17 C16 N2 115.5(4) . . ?
C17 C16 C21 120.3(4) . . ?
C21 C16 N2 124.2(4) . . ?
C13 C12 C11 120.0(4) . . ?
C13 C12 H12 120.0 . . ?
C11 C12 H12 120.0 . . ?
C16 C17 H17 119.6 . . ?
C16 C17 C18 120.7(5) . . ?
C18 C17 H17 119.6 . . ?
C4 C5 H5 119.4 . . ?
C4 C5 C6 121.2(5) . . ?
C6 C5 H5 119.4 . . ?
C16 C21 H21 120.8 . . ?
C16 C21 C20 118.4(5) . . ?
C20 C21 H21 120.8 . . ?
C8 C7 H7 119.5 . . ?
C6 C7 H7 119.5 . . ?
C6 C7 C8 121.0(5) . . ?
C17 C18 H18 119.8 . . ?
C19 C18 C17 120.5(5) . . ?
C19 C18 H18 119.8 . . ?
C21 C20 H20 119.8 . . ?
C19 C20 C21 120.5(5) . . ?
C19 C20 H20 119.8 . . ?
C18 C19 C20 119.6(5) . . ?
C18 C19 H19 120.2 . . ?
C20 C19 H19 120.2 . . ?
C9 C8 C7 117.8(5) . . ?
C9 C8 H8 121.1 . . ?
C7 C8 H8 121.1 . . ?
C5 C6 C7 119.5(5) . . ?
C5 C6 H6 120.3 . . ?
C7 C6 H6 120.3 . . ?

loop_
_geom_bond_atom_site_label_1
_geom_bond_atom_site_label_2
_geom_bond_distance
_geom_bond_site_symmetry_2
_geom_bond_publ_flag
N3 H3 0.8600 . ?
N3 C22 1.398(5) . ?
N3 C1 1.348(5) . ?
N4 C29 1.353(5) . ?
N4 C28 1.326(5) . ?
O1 C1 1.229(5) . ?
N1 N2 1.234(4) . ?
N1 C13 1.445(5) . ?
N2 C16 1.478(6) . ?
C22 C29 1.440(5) . ?
C22 C23 1.373(5) . ?
C29 C30 1.406(5) . ?
C10 C3 1.517(5) . ?
C10 C15 1.372(6) . ?
C10 C11 1.400(5) . ?
C13 C14 1.360(6) . ?
C13 C12 1.388(6) . ?
C4 C3 1.537(5) . ?
C4 C9 1.378(5) . ?
C4 C5 1.363(6) . ?
C30 C25 1.420(6) . ?
C30 C26 1.403(6) . ?
C3 H3A 0.9800 . ?
C3 C2 1.512(6) . ?
C23 H23 0.9300 . ?
C23 C24 1.400(6) . ?
C1 C2 1.527(6) . ?
C14 H14 0.9300 . ?
C14 C15 1.374(6) . ?
C15 H15 0.9300 . ?
C25 H25 0.9300 . ?
C25 C24 1.351(6) . ?
C9 H9 0.9300 . ?
C9 C8 1.381(6) . ?
C28 H28 0.9300 . ?
C28 C27 1.403(6) . ?
C26 H26 0.9300 . ?
C26 C27 1.351(6) . ?
C24 H24 0.9300 . ?
C11 H11 0.9300 . ?
C11 C12 1.395(6) . ?
C2 H2A 0.9700 . ?
C2 H2B 0.9700 . ?
C27 H27 0.9300 . ?
C16 C17 1.354(6) . ?
C16 C21 1.381(6) . ?
C12 H12 0.9300 . ?
C17 H17 0.9300 . ?
C17 C18 1.372(6) . ?
C5 H5 0.9300 . ?
C5 C6 1.370(7) . ?
C21 H21 0.9300 . ?
C21 C20 1.386(7) . ?
C7 H7 0.9300 . ?
C7 C8 1.385(8) . ?
C7 C6 1.371(8) . ?
C18 H18 0.9300 . ?
C18 C19 1.344(7) . ?
C20 H20 0.9300 . ?
C20 C19 1.382(7) . ?
C19 H19 0.9300 . ?
C8 H8 0.9300 . ?
C6 H6 0.9300 . ?

loop_
_geom_torsion_atom_site_label_1
_geom_torsion_atom_site_label_2
_geom_torsion_atom_site_label_3
_geom_torsion_atom_site_label_4
_geom_torsion
_geom_torsion_site_symmetry_1
_geom_torsion_site_symmetry_2
_geom_torsion_site_symmetry_3
_geom_torsion_site_symmetry_4
_geom_torsion_publ_flag
N3 C22 C29 N4 2.9(4) . . . . ?
N3 C22 C29 C30 -178.3(3) . . . . ?
N3 C22 C23 C24 178.2(3) . . . . ?
N3 C1 C2 C3 -76.7(5) . . . . ?
N4 C29 C30 C25 178.4(3) . . . . ?
N4 C29 C30 C26 -0.6(5) . . . . ?
N4 C28 C27 C26 -2.3(7) . . . . ?
O1 C1 C2 C3 104.4(5) . . . . ?
N1 N2 C16 C17 -161.3(4) . . . . ?
N1 N2 C16 C21 20.2(6) . . . . ?
N1 C13 C14 C15 -179.8(4) . . . . ?
N1 C13 C12 C11 179.4(4) . . . . ?
N2 N1 C13 C14 -174.8(3) . . . . ?
N2 N1 C13 C12 6.2(6) . . . . ?
N2 C16 C17 C18 -179.3(4) . . . . ?
N2 C16 C21 C20 178.1(4) . . . . ?
C22 N3 C1 O1 3.8(6) . . . . ?
C22 N3 C1 C2 -175.1(4) . . . . ?
C22 C29 C30 C25 -0.4(5) . . . . ?
C22 C29 C30 C26 -179.4(3) . . . . ?
C22 C23 C24 C25 0.2(6) . . . . ?
C29 N4 C28 C27 1.4(6) . . . . ?
C29 C22 C23 C24 -0.2(5) . . . . ?
C29 C30 C25 C24 0.3(6) . . . . ?
C29 C30 C26 C27 -0.4(6) . . . . ?
C10 C3 C2 C1 -161.8(3) . . . . ?
C10 C11 C12 C13 -0.2(6) . . . . ?
C13 N1 N2 C16 -177.9(3) . . . . ?
C13 C14 C15 C10 0.9(6) . . . . ?
C4 C3 C2 C1 72.0(5) . . . . ?
C4 C9 C8 C7 -0.1(7) . . . . ?
C4 C5 C6 C7 -0.3(7) . . . . ?
C30 C25 C24 C23 -0.3(6) . . . . ?
C30 C26 C27 C28 1.7(6) . . . . ?
C3 C10 C15 C14 178.6(4) . . . . ?
C3 C10 C11 C12 -178.9(4) . . . . ?
C3 C4 C9 C8 -178.4(4) . . . . ?
C3 C4 C5 C6 178.6(4) . . . . ?
C23 C22 C29 N4 -178.5(3) . . . . ?
C23 C22 C29 C30 0.3(5) . . . . ?
C1 N3 C22 C29 -177.4(4) . . . . ?
C1 N3 C22 C23 4.1(6) . . . . ?
C14 C13 C12 C11 0.4(6) . . . . ?
C15 C10 C3 C4 -76.2(4) . . . . ?
C15 C10 C3 C2 155.3(4) . . . . ?
C15 C10 C11 C12 0.3(6) . . . . ?
C25 C30 C26 C27 -179.3(4) . . . . ?
C9 C4 C3 C10 110.2(4) . . . . ?
C9 C4 C3 C2 -121.6(4) . . . . ?
C9 C4 C5 C6 0.0(6) . . . . ?
C28 N4 C29 C22 178.9(3) . . . . ?
C28 N4 C29 C30 0.1(5) . . . . ?
C26 C30 C25 C24 179.2(4) . . . . ?
C11 C10 C3 C4 103.0(4) . . . . ?
C11 C10 C3 C2 -25.5(5) . . . . ?
C11 C10 C15 C14 -0.7(6) . . . . ?
C16 C17 C18 C19 0.6(7) . . . . ?
C16 C21 C20 C19 1.5(7) . . . . ?
C12 C13 C14 C15 -0.8(6) . . . . ?
C17 C16 C21 C20 -0.3(7) . . . . ?
C17 C18 C19 C20 0.5(8) . . . . ?
C5 C4 C3 C10 -68.4(5) . . . . ?
C5 C4 C3 C2 59.7(5) . . . . ?
C5 C4 C9 C8 0.3(6) . . . . ?
C21 C16 C17 C18 -0.7(7) . . . . ?
C21 C20 C19 C18 -1.6(7) . . . . ?
C8 C7 C6 C5 0.5(8) . . . . ?
C6 C7 C8 C9 -0.3(7) . . . . ?
